data_1530569
loop_
_publ_author_name
'Pertlik, F.'

_publ_section_title
;
 The crystal structure of Na As4 O6 Br
;
_journal_name_full 'Journal of Solid State Chemistry'
_journal_page_first 225
_journal_page_last 228
_journal_volume 70
_journal_year 1987
_chemical_formula_sum 'As4 Br Na O6'
_chemical_name_systematic 'Na As4 O6 Br'
_space_group_IT_number 62
_symmetry_space_group_name_Hall '-P 2n 2a'
_symmetry_space_group_name_H-M 'P m c n'
_cell_angle_alpha 90
_cell_angle_beta 90
_cell_angle_gamma 90
_cell_formula_units_Z 4
_cell_length_a 5.237
_cell_length_b 8.043
_cell_length_c 18.978
_cell_volume 799.376
_citation_journal_id_ASTM JSSCBI
_cod_data_source_file Pertlik_JSSCBI_1987_1478.cif
_cod_data_source_block As4Br1Na1O6
_cod_original_sg_symbol_Hall '-P 2ac 2n (y,z,x)'
_cod_original_formula_sum 'As4 Br1 Na1 O6'
_cod_database_code 1530569

loop_
_symmetry_equiv_pos_as_xyz
x,y,z
-x,y+1/2,-z+1/2
-x+1/2,-y+1/2,z+1/2
x+1/2,-y,-z
-x,-y,-z
x,-y-1/2,z-1/2
x-1/2,y-1/2,-z-1/2
-x-1/2,y,z

loop_
_atom_site_label
_atom_site_type_symbol
_atom_site_fract_x
_atom_site_fract_y
_atom_site_fract_z
_atom_site_occupancy
_atom_site_U_iso_or_equiv
As4 As+3 0.75 0.78978 0.83407 1 0.0
O4 O-2 0.9972 0.1949 0.9512 1 0.0
O3 O-2 0.002 0.6757 0.8778 1 0.0
Na1 Na+1 0.75 0.4016 0.5563 1 0.0
Br1 Br-1 0.75 0.49657 0.71646 1 0.0
As3 As+3 0.75 0.40912 0.17856 1 0.0
As2 As+3 0.75 0.65321 0.04713 1 0.0
O2 O-2 0.25 0.3902 0.8607 1 0.0
O1 O-2 0.75 0.9467 0.9036 1 0.0
As1 As+3 0.75 0.16475 0.88525 1 0.0
